data_7206485
loop_
_publ_author_name
'Mu, Yajuan'
'Han, Gang'
'Ji, Shuying'
'Hou, Hongwei'
'Fan, Yaoting'

_publ_section_title
;
 Coordination polymers based on a flexible bis(triazole) ligand and
 aromatic polycarboxylate anions: syntheses, topological structures and
 photoluminescent properties
;
_journal_issue 19
_journal_name_full CrystEngComm
_journal_page_first 5943
_journal_paper_doi 10.1039/c1ce05129f
_journal_volume 13
_journal_year 2011
_chemical_formula_sum 'C33 H38 Cd N9 O8'
_chemical_formula_weight 801.12
_chemical_name_systematic
;
?
;
_space_group_IT_number 2
_symmetry_cell_setting triclinic
_symmetry_space_group_name_Hall '-P 1'
_symmetry_space_group_name_H-M 'P -1'
_atom_sites_solution_hydrogens geom
_atom_sites_solution_primary direct
_atom_sites_solution_secondary difmap
_audit_creation_method SHELXL-97
_cell_angle_alpha 67.35(3)
_cell_angle_beta 84.67(3)
_cell_angle_gamma 71.07(3)
_cell_formula_units_Z 2
_cell_length_a 10.233(2)
_cell_length_b 14.009(3)
_cell_length_c 14.022(3)
_cell_measurement_reflns_used 5636
_cell_measurement_temperature 293(2)
_cell_measurement_theta_max 27.8884
_cell_measurement_theta_min 2.1052
_cell_volume 1753.6(8)
_computing_cell_refinement 'CrystalClear (Rigaku/MSC Inc., 2006)'
_computing_data_collection 'CrystalClear (Rigaku/MSC Inc., 2006)'
_computing_data_reduction 'CrystalClear (Rigaku/MSC Inc., 2006)'
_computing_molecular_graphics 'SHELXTL (Sheldrick, 2008)'
_computing_publication_material 'SHELXTL (Sheldrick, 2008)'
_computing_structure_refinement 'SHELXL-97 (Sheldrick, 2008)'
_computing_structure_solution 'SHELXS-97 (Sheldrick, 2008)'
_diffrn_ambient_temperature 293(2)
_diffrn_detector_area_resol_mean 28.5714
_diffrn_measured_fraction_theta_full 0.989
_diffrn_measured_fraction_theta_max 0.989
_diffrn_measurement_device_type 'Rigaku Saturn'
_diffrn_measurement_method \w
_diffrn_radiation_monochromator graphite
_diffrn_radiation_source 'fine-focus sealed tube'
_diffrn_radiation_type MoK\a
_diffrn_radiation_wavelength 0.71073
_diffrn_reflns_av_R_equivalents 0.0271
_diffrn_reflns_av_sigmaI/netI 0.0373
_diffrn_reflns_limit_h_max 13
_diffrn_reflns_limit_h_min -13
_diffrn_reflns_limit_k_max 18
_diffrn_reflns_limit_k_min -17
_diffrn_reflns_limit_l_max 18
_diffrn_reflns_limit_l_min -18
_diffrn_reflns_number 21679
_diffrn_reflns_theta_full 27.89
_diffrn_reflns_theta_max 27.89
_diffrn_reflns_theta_min 2.11
_exptl_absorpt_coefficient_mu 0.687
_exptl_absorpt_correction_T_max 0.8749
_exptl_absorpt_correction_T_min 0.8205
_exptl_absorpt_correction_type multi-scan
_exptl_absorpt_process_details 'CrystalClear (Rigaku/MSC Inc., 2006)'
_exptl_crystal_colour colorless
_exptl_crystal_density_diffrn 1.517
_exptl_crystal_density_method 'not measured'
_exptl_crystal_description block
_exptl_crystal_F_000 822
_exptl_crystal_size_max 0.30
_exptl_crystal_size_mid 0.30
_exptl_crystal_size_min 0.20
_refine_diff_density_max 1.156
_refine_diff_density_min -0.584
_refine_diff_density_rms 0.079
_refine_ls_extinction_method none
_refine_ls_goodness_of_fit_ref 1.113
_refine_ls_hydrogen_treatment constr
_refine_ls_matrix_type full
_refine_ls_number_parameters 457
_refine_ls_number_reflns 8285
_refine_ls_number_restraints 0
_refine_ls_restrained_S_all 1.113
_refine_ls_R_factor_all 0.0574
_refine_ls_R_factor_gt 0.0508
_refine_ls_shift/su_max 0.003
_refine_ls_shift/su_mean 0.000
_refine_ls_structure_factor_coef Fsqd
_refine_ls_weighting_details 'calc w=1/[\s^2^(Fo^2^)+(0.0652P)^2^+1.0811P] where P=(Fo^2^+2Fc^2^)/3'
_refine_ls_weighting_scheme calc
_refine_ls_wR_factor_gt 0.1305
_refine_ls_wR_factor_ref 0.1357
_reflns_number_gt 7409
_reflns_number_total 8285
_reflns_threshold_expression >2sigma(I)
_cod_data_source_file c1ce05129f.txt
_cod_data_source_block complex_2
_cod_depositor_comments
;
The following automatic conversions were performed:

'_exptl_absorpt_correction_type' value 'Multi-scan' changed to
'multi-scan' according to
/home/saulius/struct/CIF-dictionaries/cif_core.dic dictionary named
'cif_core.dic' version 2.4.1 from 2010-06-29.

Automatic conversion script
Id: cif_fix_values 1715 2011-07-08 13:25:40Z adriana 
;
_cod_original_cell_volume 1753.6(6)
_cod_original_sg_symbol_H-M P-1
_cod_database_code 7206485

loop_
_symmetry_equiv_pos_as_xyz
'x, y, z'
'-x, -y, -z'

loop_
_atom_site_label
_atom_site_type_symbol
_atom_site_fract_x
_atom_site_fract_y
_atom_site_fract_z
_atom_site_U_iso_or_equiv
_atom_site_adp_type
_atom_site_occupancy
_atom_site_symmetry_multiplicity
_atom_site_calc_flag
_atom_site_refinement_flags
Cd1 Cd 0.79878(2) 0.81564(2) 0.573728(18) 0.04001(10) Uani 1 1 d .
N1 N 0.8322(4) 0.7129(3) 0.4674(3) 0.0547(8) Uani 1 1 d .
N2 N 0.7910(3) 0.6067(3) 0.4026(3) 0.0545(8) Uani 1 1 d .
N3 N 0.8598(4) 0.6662(3) 0.3290(3) 0.0648(10) Uani 1 1 d .
N4 N 0.7697(4) 0.9201(3) 0.6757(3) 0.0591(9) Uani 1 1 d .
N5 N 0.7732(4) 1.0548(3) 0.7238(3) 0.0585(9) Uani 1 1 d .
N6 N 0.8396(3) 0.9557(3) 0.7964(2) 0.0541(8) Uani 1 1 d .
N7 N 0.6769(3) 1.0729(3) 1.2672(2) 0.0495(7) Uani 1 1 d .
N8 N 0.8112(4) 1.0705(3) 1.2680(2) 0.0559(8) Uani 1 1 d .
N9 N 0.7568(3) 0.9659(3) 1.4233(2) 0.0458(7) Uani 1 1 d .
C1 C 0.7324(4) 1.0276(4) 0.6528(3) 0.0534(9) Uani 1 1 d .
H1 H 0.6824 1.0789 0.5927 0.064 Uiso 1 1 calc R
C2 C 0.8376(5) 0.8778(4) 0.7667(3) 0.0676(12) Uani 1 1 d .
H2 H 0.8779 0.8037 0.8040 0.081 Uiso 1 1 calc R
C3 C 0.9076(4) 0.9449(4) 0.8886(3) 0.0641(12) Uani 1 1 d .
H3A H 0.9835 0.9750 0.8679 0.077 Uiso 1 1 calc R
H3B H 0.9463 0.8682 0.9310 0.077 Uiso 1 1 calc R
C4 C 0.8111(4) 1.0019(3) 0.9531(3) 0.0495(9) Uani 1 1 d .
C5 C 0.7289(4) 0.9469(3) 1.0246(3) 0.0494(9) Uani 1 1 d .
C6 C 0.7237(6) 0.8377(4) 1.0317(4) 0.0760(14) Uani 1 1 d .
H6A H 0.7393 0.8326 0.9650 0.114 Uiso 1 1 calc R
H6B H 0.6346 0.8307 1.0541 0.114 Uiso 1 1 calc R
H6C H 0.7939 0.7804 1.0804 0.114 Uiso 1 1 calc R
C7 C 0.6514(4) 0.9940(3) 1.0918(3) 0.0478(8) Uani 1 1 d .
C8 C 0.5617(5) 0.9347(4) 1.1695(3) 0.0686(12) Uani 1 1 d .
H8A H 0.6188 0.8770 1.2269 0.103 Uiso 1 1 calc R
H8B H 0.5162 0.9047 1.1366 0.103 Uiso 1 1 calc R
H8C H 0.4938 0.9851 1.1938 0.103 Uiso 1 1 calc R
C9 C 0.6582(4) 1.0922(3) 1.0882(3) 0.0469(8) Uani 1 1 d .
C10 C 0.7343(5) 1.1510(3) 1.0130(3) 0.0536(9) Uani 1 1 d .
C11 C 0.7375(7) 1.2608(4) 1.0076(4) 0.0857(16) Uani 1 1 d .
H11A H 0.6461 1.3123 0.9915 0.129 Uiso 1 1 calc R
H11B H 0.7986 1.2864 0.9549 0.129 Uiso 1 1 calc R
H11C H 0.7698 1.2531 1.0732 0.129 Uiso 1 1 calc R
C12 C 0.8120(4) 1.1041(3) 0.9443(3) 0.0496(9) Uani 1 1 d .
C13 C 0.8965(5) 1.1634(5) 0.8636(3) 0.0759(14) Uani 1 1 d .
H13A H 0.8572 1.2403 0.8471 0.114 Uiso 1 1 calc R
H13B H 0.8962 1.1483 0.8024 0.114 Uiso 1 1 calc R
H13C H 0.9898 1.1392 0.8899 0.114 Uiso 1 1 calc R
C14 C 0.5907(5) 1.1349(4) 1.1719(3) 0.0579(10) Uani 1 1 d .
H14A H 0.5812 1.2116 1.1495 0.069 Uiso 1 1 calc R
H14B H 0.4992 1.1269 1.1842 0.069 Uiso 1 1 calc R
C15 C 0.6476(4) 1.0096(3) 1.3597(3) 0.0500(9) Uani 1 1 d .
H15 H 0.5626 0.9979 1.3770 0.060 Uiso 1 1 calc R
C16 C 0.8530(4) 1.0065(3) 1.3632(3) 0.0524(9) Uani 1 1 d .
H16 H 0.9420 0.9899 1.3881 0.063 Uiso 1 1 calc R
C17 C 0.7772(5) 0.6350(4) 0.4840(4) 0.0640(12) Uani 1 1 d .
H17 H 0.7346 0.6042 0.5444 0.077 Uiso 1 1 calc R
C18 C 0.8807(4) 0.7285(4) 0.3726(4) 0.0602(11) Uani 1 1 d .
H18 H 0.9260 0.7798 0.3397 0.072 Uiso 1 1 calc R
C19 C 0.7449(5) 0.5252(4) 0.3852(4) 0.0685(13) Uani 1 1 d .
H19A H 0.8184 0.4560 0.4065 0.082 Uiso 1 1 calc R
H19B H 0.7242 0.5484 0.3121 0.082 Uiso 1 1 calc R
C20 C 0.6181(4) 0.5113(3) 0.4456(4) 0.0537(10) Uani 1 1 d .
C21 C 0.6301(4) 0.4292(3) 0.5429(4) 0.0569(10) Uani 1 1 d .
C22 C 0.7727(5) 0.3538(5) 0.5911(5) 0.0903(17) Uani 1 1 d .
H22A H 0.7828 0.3559 0.6576 0.136 Uiso 1 1 calc R
H22B H 0.8428 0.3774 0.5469 0.136 Uiso 1 1 calc R
H22C H 0.7820 0.2806 0.5990 0.136 Uiso 1 1 calc R
C23 C 0.4868(5) 0.5827(3) 0.4020(3) 0.0579(10) Uani 1 1 d .
C24 C 0.4742(7) 0.6725(5) 0.2959(5) 0.0947(18) Uani 1 1 d .
H24A H 0.4445 0.6519 0.2457 0.142 Uiso 1 1 calc R
H24B H 0.5624 0.6837 0.2778 0.142 Uiso 1 1 calc R
H24C H 0.4078 0.7387 0.2969 0.142 Uiso 1 1 calc R
C25 C 0.5462(4) 0.7573(3) 0.6170(3) 0.0478(8) Uani 1 1 d .
C26 C 0.4466(3) 0.6962(3) 0.6753(3) 0.0410(7) Uani 1 1 d .
C27 C 0.4830(4) 0.6102(3) 0.7703(3) 0.0455(8) Uani 1 1 d .
C28 C 0.6268(5) 0.5637(4) 0.8150(4) 0.0646(11) Uani 1 1 d .
C29 C 0.3851(4) 0.5643(3) 0.8265(3) 0.0516(9) Uani 1 1 d .
H29 H 0.4099 0.5071 0.8904 0.062 Uiso 1 1 calc R
C30 C 0.2494(4) 0.6037(3) 0.7874(3) 0.0516(9) Uani 1 1 d .
H30 H 0.1829 0.5744 0.8259 0.062 Uiso 1 1 calc R
C31 C 0.2143(3) 0.6865(3) 0.6911(3) 0.0443(8) Uani 1 1 d .
C32 C 0.0690(4) 0.7293(3) 0.6455(3) 0.0510(9) Uani 1 1 d .
C33 C 0.3125(4) 0.7324(3) 0.6363(3) 0.0435(8) Uani 1 1 d .
H33 H 0.2879 0.7886 0.5718 0.052 Uiso 1 1 calc R
O1 O 0.6530(3) 0.7346(3) 0.6681(2) 0.0711(9) Uani 1 1 d .
O2 O 0.5187(3) 0.8244(3) 0.5286(3) 0.0738(9) Uani 1 1 d .
O3 O 0.7172(4) 0.5057(3) 0.7674(3) 0.0912(11) Uani 1 1 d .
O4 O 0.65579(16) 0.57430(17) 0.89251(15) 0.1049(14) Uani 1 1 d .
H4 H 0.7387 0.5441 0.9070 0.126 Uiso 1 1 d R
O5 O 0.03731(16) 0.81078(17) 0.56402(15) 0.0668(8) Uani 1 1 d R
O6 O -0.01600(16) 0.68107(17) 0.69253(15) 0.0673(8) Uani 1 1 d R
O7 O 0.98194(16) 0.43643(17) 0.81668(15) 0.181(3) Uani 1 1 d R
H7A H 0.9826 0.4995 0.7973 0.218 Uiso 1 1 d R
H7B H 0.9267 0.4486 0.7714 0.218 Uiso 1 1 d R
O8 O 0.8993(9) 0.6086(7) 0.9476(10) 0.303(6) Uani 1 1 d .
H8D H 0.9499 0.5694 0.9193 0.363 Uiso 1 1 d R
H8E H 0.9296 0.5988 1.0039 0.363 Uiso 1 1 d R

loop_
_atom_site_aniso_label
_atom_site_aniso_U_11
_atom_site_aniso_U_22
_atom_site_aniso_U_33
_atom_site_aniso_U_23
_atom_site_aniso_U_13
_atom_site_aniso_U_12
Cd1 0.03634(14) 0.05151(17) 0.03925(16) -0.02049(12) 0.00225(10) -0.01894(11)
N1 0.0546(19) 0.066(2) 0.065(2) -0.0405(18) 0.0112(16) -0.0301(17)
N2 0.0521(18) 0.067(2) 0.068(2) -0.0454(19) 0.0169(16) -0.0284(17)
N3 0.064(2) 0.080(3) 0.072(2) -0.046(2) 0.0223(18) -0.034(2)
N4 0.077(2) 0.066(2) 0.0411(18) -0.0275(16) 0.0008(16) -0.0220(19)
N5 0.070(2) 0.063(2) 0.0440(18) -0.0243(16) -0.0060(16) -0.0169(18)
N6 0.0513(18) 0.071(2) 0.0379(16) -0.0285(16) -0.0044(14) -0.0043(16)
N7 0.0527(18) 0.0560(19) 0.0378(16) -0.0219(14) 0.0023(13) -0.0094(15)
N8 0.061(2) 0.065(2) 0.0411(17) -0.0171(16) 0.0053(15) -0.0228(17)
N9 0.0489(17) 0.0558(18) 0.0362(15) -0.0183(13) 0.0016(12) -0.0198(14)
C1 0.056(2) 0.063(2) 0.039(2) -0.0199(18) 0.0012(16) -0.0157(19)
C2 0.092(3) 0.057(3) 0.043(2) -0.022(2) -0.007(2) -0.005(2)
C3 0.050(2) 0.096(3) 0.045(2) -0.040(2) -0.0083(17) -0.003(2)
C4 0.0447(19) 0.070(3) 0.0310(17) -0.0249(17) -0.0072(14) -0.0058(18)
C5 0.056(2) 0.055(2) 0.0362(18) -0.0182(16) -0.0077(16) -0.0118(18)
C6 0.101(4) 0.065(3) 0.064(3) -0.026(2) -0.004(3) -0.025(3)
C7 0.0468(19) 0.059(2) 0.0325(17) -0.0150(16) -0.0022(14) -0.0126(17)
C8 0.072(3) 0.085(3) 0.051(2) -0.021(2) 0.005(2) -0.035(3)
C9 0.050(2) 0.052(2) 0.0312(17) -0.0140(15) -0.0028(14) -0.0073(16)
C10 0.069(3) 0.051(2) 0.0380(19) -0.0131(16) -0.0066(17) -0.0174(19)
C11 0.127(5) 0.059(3) 0.073(3) -0.022(3) 0.009(3) -0.037(3)
C12 0.051(2) 0.069(2) 0.0265(16) -0.0138(16) -0.0041(14) -0.0197(18)
C13 0.080(3) 0.115(4) 0.038(2) -0.018(2) 0.002(2) -0.049(3)
C14 0.059(2) 0.064(3) 0.040(2) -0.0215(18) -0.0015(17) -0.002(2)
C15 0.048(2) 0.061(2) 0.043(2) -0.0240(18) 0.0077(16) -0.0150(18)
C16 0.053(2) 0.063(2) 0.046(2) -0.0218(18) 0.0049(17) -0.0243(19)
C17 0.071(3) 0.078(3) 0.073(3) -0.048(2) 0.029(2) -0.044(2)
C18 0.053(2) 0.074(3) 0.076(3) -0.044(2) 0.019(2) -0.033(2)
C19 0.067(3) 0.079(3) 0.095(4) -0.062(3) 0.020(2) -0.036(2)
C20 0.053(2) 0.051(2) 0.076(3) -0.037(2) 0.0035(19) -0.0238(18)
C21 0.047(2) 0.055(2) 0.076(3) -0.032(2) -0.007(2) -0.0147(18)
C22 0.064(3) 0.086(4) 0.103(4) -0.032(3) -0.026(3) 0.002(3)
C23 0.069(3) 0.050(2) 0.064(3) -0.026(2) -0.004(2) -0.022(2)
C24 0.114(5) 0.074(4) 0.084(4) -0.012(3) -0.004(3) -0.033(3)
C25 0.0342(17) 0.055(2) 0.062(2) -0.0298(19) 0.0108(16) -0.0166(16)
C26 0.0321(15) 0.0462(18) 0.051(2) -0.0246(16) 0.0073(14) -0.0140(14)
C27 0.0351(16) 0.052(2) 0.053(2) -0.0229(17) 0.0019(15) -0.0145(15)
C28 0.049(2) 0.074(3) 0.065(3) -0.018(2) 0.002(2) -0.022(2)
C29 0.0436(19) 0.054(2) 0.054(2) -0.0131(18) -0.0006(16) -0.0192(17)
C30 0.0380(18) 0.062(2) 0.062(2) -0.025(2) 0.0068(16) -0.0243(17)
C31 0.0327(16) 0.052(2) 0.056(2) -0.0287(18) 0.0026(15) -0.0139(15)
C32 0.0347(17) 0.064(2) 0.066(3) -0.038(2) 0.0000(17) -0.0136(17)
C33 0.0384(17) 0.0483(19) 0.0467(19) -0.0201(16) 0.0026(14) -0.0148(15)
O1 0.0590(18) 0.103(3) 0.0657(19) -0.0254(18) 0.0071(15) -0.0524(18)
O2 0.0530(17) 0.075(2) 0.072(2) -0.0041(17) 0.0102(15) -0.0224(16)
O3 0.058(2) 0.090(3) 0.124(3) -0.052(2) 0.003(2) -0.0064(18)
O4 0.061(2) 0.177(4) 0.071(2) -0.042(3) -0.0068(18) -0.033(3)
O5 0.0425(15) 0.084(2) 0.069(2) -0.0236(18) -0.0079(14) -0.0174(15)
O6 0.0354(14) 0.077(2) 0.093(2) -0.0308(18) -0.0005(14) -0.0222(14)
O7 0.072(3) 0.304(9) 0.207(7) -0.174(7) 0.017(4) -0.018(4)
O8 0.210(10) 0.231(10) 0.475(19) -0.204(12) -0.069(11) 0.031(7)

loop_
_atom_type_symbol
_atom_type_description
_atom_type_scat_dispersion_real
_atom_type_scat_dispersion_imag
_atom_type_scat_source
C C 0.0033 0.0016 'International Tables Vol C Tables 4.2.6.8 and 6.1.1.4'
H H 0.0000 0.0000 'International Tables Vol C Tables 4.2.6.8 and 6.1.1.4'
N N 0.0061 0.0033 'International Tables Vol C Tables 4.2.6.8 and 6.1.1.4'
O O 0.0106 0.0060 'International Tables Vol C Tables 4.2.6.8 and 6.1.1.4'
Cd Cd -0.8075 1.2024 'International Tables Vol C Tables 4.2.6.8 and 6.1.1.4'

loop_
_geom_angle_atom_site_label_1
_geom_angle_atom_site_label_2
_geom_angle_atom_site_label_3
_geom_angle
_geom_angle_site_symmetry_1
_geom_angle_site_symmetry_3
O1 Cd1 N9 129.00(12) . 1_554
O1 Cd1 N4 90.42(13) . .
N9 Cd1 N4 92.59(12) 1_554 .
O1 Cd1 N1 91.23(12) . .
N9 Cd1 N1 86.25(12) 1_554 .
N4 Cd1 N1 178.34(12) . .
O1 Cd1 O6 89.53(10) . 1_655
N9 Cd1 O6 141.46(9) 1_554 1_655
N4 Cd1 O6 87.50(11) . 1_655
N1 Cd1 O6 92.68(11) . 1_655
O1 Cd1 O5 143.52(10) . 1_655
N9 Cd1 O5 87.47(10) 1_554 1_655
N4 Cd1 O5 86.38(11) . 1_655
N1 Cd1 O5 92.39(10) . 1_655
O6 Cd1 O5 54.0 1_655 1_655
O1 Cd1 C32 116.67(13) . 1_655
N9 Cd1 C32 114.32(13) 1_554 1_655
N4 Cd1 C32 85.41(13) . 1_655
N1 Cd1 C32 94.00(12) . 1_655
O6 Cd1 C32 27.24(10) 1_655 1_655
O5 Cd1 C32 26.85(10) 1_655 1_655
C17 N1 C18 102.7(3) . .
C17 N1 Cd1 124.0(3) . .
C18 N1 Cd1 132.1(3) . .
C17 N2 N3 109.4(3) . .
C17 N2 C19 130.0(4) . .
N3 N2 C19 120.6(3) . .
C18 N3 N2 102.1(3) . .
C2 N4 C1 103.1(3) . .
C2 N4 Cd1 120.5(3) . .
C1 N4 Cd1 132.8(3) . .
C1 N5 N6 102.2(3) . .
C2 N6 N5 110.0(3) . .
C2 N6 C3 128.0(4) . .
N5 N6 C3 121.9(4) . .
C15 N7 N8 109.8(3) . .
C15 N7 C14 129.8(4) . .
N8 N7 C14 120.3(3) . .
C16 N8 N7 102.2(3) . .
C15 N9 C16 102.9(3) . .
C15 N9 Cd1 127.5(3) . 1_556
C16 N9 Cd1 126.3(3) . 1_556
N5 C1 N4 114.3(4) . .
N5 C1 H1 122.9 . .
N4 C1 H1 122.9 . .
N6 C2 N4 110.4(4) . .
N6 C2 H2 124.8 . .
N4 C2 H2 124.8 . .
N6 C3 C4 113.2(3) . .
N6 C3 H3A 108.9 . .
C4 C3 H3A 108.9 . .
N6 C3 H3B 108.9 . .
C4 C3 H3B 108.9 . .
H3A C3 H3B 107.7 . .
C12 C4 C5 121.7(3) . .
C12 C4 C3 119.4(4) . .
C5 C4 C3 118.8(4) . .
C7 C5 C4 118.9(4) . .
C7 C5 C6 119.3(4) . .
C4 C5 C6 121.8(4) . .
C5 C6 H6A 109.5 . .
C5 C6 H6B 109.5 . .
H6A C6 H6B 109.5 . .
C5 C6 H6C 109.5 . .
H6A C6 H6C 109.5 . .
H6B C6 H6C 109.5 . .
C9 C7 C5 119.9(4) . .
C9 C7 C8 121.0(4) . .
C5 C7 C8 119.1(4) . .
C7 C8 H8A 109.5 . .
C7 C8 H8B 109.5 . .
H8A C8 H8B 109.5 . .
C7 C8 H8C 109.5 . .
H8A C8 H8C 109.5 . .
H8B C8 H8C 109.5 . .
C7 C9 C10 121.6(3) . .
C7 C9 C14 119.6(4) . .
C10 C9 C14 118.7(4) . .
C9 C10 C12 118.6(4) . .
C9 C10 C11 121.1(4) . .
C12 C10 C11 120.2(4) . .
C10 C11 H11A 109.5 . .
C10 C11 H11B 109.5 . .
H11A C11 H11B 109.5 . .
C10 C11 H11C 109.5 . .
H11A C11 H11C 109.5 . .
H11B C11 H11C 109.5 . .
C4 C12 C10 119.1(4) . .
C4 C12 C13 120.5(4) . .
C10 C12 C13 120.5(4) . .
C12 C13 H13A 109.5 . .
C12 C13 H13B 109.5 . .
H13A C13 H13B 109.5 . .
C12 C13 H13C 109.5 . .
H13A C13 H13C 109.5 . .
H13B C13 H13C 109.5 . .
N7 C14 C9 109.1(3) . .
N7 C14 H14A 109.9 . .
C9 C14 H14A 109.9 . .
N7 C14 H14B 109.9 . .
C9 C14 H14B 109.9 . .
H14A C14 H14B 108.3 . .
N9 C15 N7 110.1(3) . .
N9 C15 H15 125.0 . .
N7 C15 H15 125.0 . .
N8 C16 N9 115.0(4) . .
N8 C16 H16 122.5 . .
N9 C16 H16 122.5 . .
N1 C17 N2 110.6(4) . .
N1 C17 H17 124.7 . .
N2 C17 H17 124.7 . .
N3 C18 N1 115.3(4) . .
N3 C18 H18 122.3 . .
N1 C18 H18 122.3 . .
N2 C19 C20 110.5(3) . .
N2 C19 H19A 109.6 . .
C20 C19 H19A 109.6 . .
N2 C19 H19B 109.6 . .
C20 C19 H19B 109.6 . .
H19A C19 H19B 108.1 . .
C21 C20 C23 120.3(4) . .
C21 C20 C19 120.6(4) . .
C23 C20 C19 119.2(4) . .
C23 C21 C20 120.2(4) 2_666 .
C23 C21 C22 119.6(5) 2_666 .
C20 C21 C22 120.2(4) . .
C21 C22 H22A 109.5 . .
C21 C22 H22B 109.5 . .
H22A C22 H22B 109.5 . .
C21 C22 H22C 109.5 . .
H22A C22 H22C 109.5 . .
H22B C22 H22C 109.5 . .
C21 C23 C20 119.5(4) 2_666 .
C21 C23 C24 120.4(4) 2_666 .
C20 C23 C24 120.1(5) . .
C23 C24 H24A 109.5 . .
C23 C24 H24B 109.5 . .
H24A C24 H24B 109.5 . .
C23 C24 H24C 109.5 . .
H24A C24 H24C 109.5 . .
H24B C24 H24C 109.5 . .
O2 C25 O1 124.6(4) . .
O2 C25 C26 121.2(3) . .
O1 C25 C26 114.1(4) . .
C33 C26 C27 118.8(3) . .
C33 C26 C25 119.0(3) . .
C27 C26 C25 122.0(3) . .
C29 C27 C26 120.4(3) . .
C29 C27 C28 117.7(4) . .
C26 C27 C28 121.9(3) . .
O4 C28 O3 123.7(4) . .
O4 C28 C27 121.6(4) . .
O3 C28 C27 114.6(4) . .
C27 C29 C30 120.0(4) . .
C27 C29 H29 120.0 . .
C30 C29 H29 120.0 . .
C31 C30 C29 119.6(3) . .
C31 C30 H30 120.2 . .
C29 C30 H30 120.2 . .
C33 C31 C30 119.8(3) . .
C33 C31 C32 119.3(4) . .
C30 C31 C32 120.9(3) . .
O5 C32 O6 122.3(3) . .
O5 C32 C31 119.3(3) . .
O6 C32 C31 118.4(4) . .
O5 C32 Cd1 61.48(17) . 1_455
O6 C32 Cd1 61.03(17) . 1_455
C31 C32 Cd1 175.3(3) . 1_455
C31 C33 C26 121.3(3) . .
C31 C33 H33 119.4 . .
C26 C33 H33 119.4 . .
C25 O1 Cd1 111.6(3) . .
C28 O4 H4 109.5 . .
C32 O5 Cd1 91.67(19) . 1_455
C32 O6 Cd1 91.7(2) . 1_455
H7A O7 H7B 95.3 . .
H8D O8 H8E 114.2 . .

loop_
_geom_bond_atom_site_label_1
_geom_bond_atom_site_label_2
_geom_bond_distance
_geom_bond_site_symmetry_2
Cd1 O1 2.200(3) .
Cd1 N9 2.286(3) 1_554
Cd1 N4 2.350(3) .
Cd1 N1 2.377(3) .
Cd1 O6 2.402(2) 1_655
Cd1 O5 2.4123(17) 1_655
Cd1 C32 2.744(4) 1_655
N1 C17 1.320(5) .
N1 C18 1.335(5) .
N2 C17 1.328(5) .
N2 N3 1.356(5) .
N2 C19 1.474(5) .
N3 C18 1.318(5) .
N4 C2 1.334(5) .
N4 C1 1.339(5) .
N5 C1 1.335(5) .
N5 N6 1.361(5) .
N6 C2 1.316(6) .
N6 C3 1.458(5) .
N7 C15 1.332(5) .
N7 N8 1.364(5) .
N7 C14 1.465(5) .
N8 C16 1.306(5) .
N9 C15 1.318(5) .
N9 C16 1.357(5) .
N9 Cd1 2.286(3) 1_556
C1 H1 0.9300 .
C2 H2 0.9300 .
C3 C4 1.520(5) .
C3 H3A 0.9700 .
C3 H3B 0.9700 .
C4 C12 1.392(6) .
C4 C5 1.406(6) .
C5 C7 1.397(5) .
C5 C6 1.513(6) .
C6 H6A 0.9600 .
C6 H6B 0.9600 .
C6 H6C 0.9600 .
C7 C9 1.382(5) .
C7 C8 1.527(6) .
C8 H8A 0.9600 .
C8 H8B 0.9600 .
C8 H8C 0.9600 .
C9 C10 1.411(6) .
C9 C14 1.527(5) .
C10 C12 1.413(5) .
C10 C11 1.522(6) .
C11 H11A 0.9600 .
C11 H11B 0.9600 .
C11 H11C 0.9600 .
C12 C13 1.510(6) .
C13 H13A 0.9600 .
C13 H13B 0.9600 .
C13 H13C 0.9600 .
C14 H14A 0.9700 .
C14 H14B 0.9700 .
C15 H15 0.9300 .
C16 H16 0.9300 .
C17 H17 0.9300 .
C18 H18 0.9300 .
C19 C20 1.507(6) .
C19 H19A 0.9700 .
C19 H19B 0.9700 .
C20 C21 1.390(6) .
C20 C23 1.411(6) .
C21 C23 1.384(6) 2_666
C21 C22 1.528(6) .
C22 H22A 0.9600 .
C22 H22B 0.9600 .
C22 H22C 0.9600 .
C23 C21 1.384(6) 2_666
C23 C24 1.517(7) .
C24 H24A 0.9600 .
C24 H24B 0.9600 .
C24 H24C 0.9600 .
C25 O2 1.223(5) .
C25 O1 1.246(5) .
C25 C26 1.520(5) .
C26 C33 1.384(5) .
C26 C27 1.389(5) .
C27 C29 1.385(5) .
C27 C28 1.489(6) .
C28 O4 1.227(5) .
C28 O3 1.333(6) .
C29 C30 1.395(5) .
C29 H29 0.9300 .
C30 C31 1.383(5) .
C30 H30 0.9300 .
C31 C33 1.381(5) .
C31 C32 1.511(5) .
C32 O5 1.240(5) .
C32 O6 1.257(4) .
C32 Cd1 2.744(4) 1_455
C33 H33 0.9300 .
O4 H4 0.8200 .
O5 Cd1 2.4123(17) 1_455
O6 Cd1 2.402(2) 1_455
O7 H7A 0.8200 .
O7 H7B 0.8199 .
O8 H8D 0.8200 .
O8 H8E 0.8199 .

loop_
_geom_hbond_atom_site_label_D
_geom_hbond_atom_site_label_H
_geom_hbond_atom_site_label_A
_geom_hbond_distance_DH
_geom_hbond_distance_HA
_geom_hbond_distance_DA
_geom_hbond_angle_DHA
_geom_hbond_site_symmetry_A
O4 H4 O8 0.82 2.32 2.909(10) 129.3 .
O7 H7B O3 0.82 2.03 2.624(4) 129.1 .
O7 H7A O6 0.82 2.40 3.197 163.4 1_655
O8 H8D O8 0.82 2.56 2.952(17) 111.1 2_767
O8 H8E O7 0.82 2.56 3.382(12) 177.7 2_767

loop_
_geom_torsion_atom_site_label_1
_geom_torsion_atom_site_label_2
_geom_torsion_atom_site_label_3
_geom_torsion_atom_site_label_4
_geom_torsion
_geom_torsion_site_symmetry_1
_geom_torsion_site_symmetry_4
O1 Cd1 N1 C17 -4.4(4) . .
N9 Cd1 N1 C17 -133.4(4) 1_554 .
N4 Cd1 N1 C17 -179(100) . .
O6 Cd1 N1 C17 85.2(4) 1_655 .
O5 Cd1 N1 C17 139.3(4) 1_655 .
C32 Cd1 N1 C17 112.4(4) 1_655 .
O1 Cd1 N1 C18 160.6(4) . .
N9 Cd1 N1 C18 31.6(4) 1_554 .
N4 Cd1 N1 C18 -14(4) . .
O6 Cd1 N1 C18 -109.8(4) 1_655 .
O5 Cd1 N1 C18 -55.7(4) 1_655 .
C32 Cd1 N1 C18 -82.5(4) 1_655 .
C17 N2 N3 C18 -0.9(5) . .
C19 N2 N3 C18 179.3(4) . .
O1 Cd1 N4 C2 80.6(4) . .
N9 Cd1 N4 C2 -150.4(4) 1_554 .
N1 Cd1 N4 C2 -105(4) . .
O6 Cd1 N4 C2 -8.9(4) 1_655 .
O5 Cd1 N4 C2 -63.1(4) 1_655 .
C32 Cd1 N4 C2 -36.2(4) 1_655 .
O1 Cd1 N4 C1 -124.8(4) . .
N9 Cd1 N4 C1 4.3(4) 1_554 .
N1 Cd1 N4 C1 49(4) . .
O6 Cd1 N4 C1 145.7(4) 1_655 .
O5 Cd1 N4 C1 91.6(4) 1_655 .
C32 Cd1 N4 C1 118.5(4) 1_655 .
C1 N5 N6 C2 0.9(5) . .
C1 N5 N6 C3 177.5(4) . .
C15 N7 N8 C16 -1.2(4) . .
C14 N7 N8 C16 -178.4(3) . .
N6 N5 C1 N4 -0.6(5) . .
C2 N4 C1 N5 0.2(5) . .
Cd1 N4 C1 N5 -157.6(3) . .
N5 N6 C2 N4 -0.8(6) . .
C3 N6 C2 N4 -177.2(4) . .
C1 N4 C2 N6 0.4(5) . .
Cd1 N4 C2 N6 161.6(3) . .
C2 N6 C3 C4 -126.9(5) . .
N5 N6 C3 C4 57.1(6) . .
N6 C3 C4 C12 -99.7(5) . .
N6 C3 C4 C5 84.0(5) . .
C12 C4 C5 C7 -3.2(5) . .
C3 C4 C5 C7 173.1(3) . .
C12 C4 C5 C6 177.8(4) . .
C3 C4 C5 C6 -6.0(5) . .
C4 C5 C7 C9 -0.9(5) . .
C6 C5 C7 C9 178.2(4) . .
C4 C5 C7 C8 179.9(4) . .
C6 C5 C7 C8 -1.0(6) . .
C5 C7 C9 C10 4.5(6) . .
C8 C7 C9 C10 -176.3(4) . .
C5 C7 C9 C14 -171.0(3) . .
C8 C7 C9 C14 8.2(5) . .
C7 C9 C10 C12 -4.1(6) . .
C14 C9 C10 C12 171.5(3) . .
C7 C9 C10 C11 178.1(4) . .
C14 C9 C10 C11 -6.3(6) . .
C5 C4 C12 C10 3.6(5) . .
C3 C4 C12 C10 -172.6(3) . .
C5 C4 C12 C13 -177.3(4) . .
C3 C4 C12 C13 6.5(5) . .
C9 C10 C12 C4 0.0(5) . .
C11 C10 C12 C4 177.8(4) . .
C9 C10 C12 C13 -179.2(4) . .
C11 C10 C12 C13 -1.3(6) . .
C15 N7 C14 C9 -118.1(4) . .
N8 N7 C14 C9 58.4(5) . .
C7 C9 C14 N7 75.3(5) . .
C10 C9 C14 N7 -100.4(4) . .
C16 N9 C15 N7 -0.2(4) . .
Cd1 N9 C15 N7 -160.7(2) 1_556 .
N8 N7 C15 N9 1.0(4) . .
C14 N7 C15 N9 177.7(3) . .
N7 N8 C16 N9 1.1(5) . .
C15 N9 C16 N8 -0.6(5) . .
Cd1 N9 C16 N8 160.2(3) 1_556 .
C18 N1 C17 N2 -0.7(5) . .
Cd1 N1 C17 N2 168.0(3) . .
N3 N2 C17 N1 1.0(6) . .
C19 N2 C17 N1 -179.2(4) . .
N2 N3 C18 N1 0.5(5) . .
C17 N1 C18 N3 0.1(6) . .
Cd1 N1 C18 N3 -167.2(3) . .
C17 N2 C19 C20 28.6(7) . .
N3 N2 C19 C20 -151.7(4) . .
N2 C19 C20 C21 -94.6(5) . .
N2 C19 C20 C23 85.4(5) . .
C23 C20 C21 C23 -0.3(6) . 2_666
C19 C20 C21 C23 179.7(4) . 2_666
C23 C20 C21 C22 -178.5(4) . .
C19 C20 C21 C22 1.5(6) . .
C21 C20 C23 C21 0.3(6) . 2_666
C19 C20 C23 C21 -179.7(4) . 2_666
C21 C20 C23 C24 179.7(4) . .
C19 C20 C23 C24 -0.3(6) . .
O2 C25 C26 C33 -13.1(5) . .
O1 C25 C26 C33 165.1(3) . .
O2 C25 C26 C27 171.7(4) . .
O1 C25 C26 C27 -10.1(5) . .
C33 C26 C27 C29 -2.3(5) . .
C25 C26 C27 C29 172.9(3) . .
C33 C26 C27 C28 177.2(4) . .
C25 C26 C27 C28 -7.6(6) . .
C29 C27 C28 O4 -68.7(6) . .
C26 C27 C28 O4 111.8(5) . .
C29 C27 C28 O3 107.7(5) . .
C26 C27 C28 O3 -71.8(5) . .
C26 C27 C29 C30 0.6(6) . .
C28 C27 C29 C30 -179.0(4) . .
C27 C29 C30 C31 1.9(6) . .
C29 C30 C31 C33 -2.5(6) . .
C29 C30 C31 C32 178.7(4) . .
C33 C31 C32 O5 -6.2(5) . .
C30 C31 C32 O5 172.7(3) . .
C33 C31 C32 O6 174.4(3) . .
C30 C31 C32 O6 -6.7(5) . .
C33 C31 C32 Cd1 -104(4) . 1_455
C30 C31 C32 Cd1 75(4) . 1_455
C30 C31 C33 C26 0.7(5) . .
C32 C31 C33 C26 179.6(3) . .
C27 C26 C33 C31 1.7(5) . .
C25 C26 C33 C31 -173.6(3) . .
O2 C25 O1 Cd1 -6.8(5) . .
C26 C25 O1 Cd1 175.0(2) . .
N9 Cd1 O1 C25 20.8(4) 1_554 .
N4 Cd1 O1 C25 114.5(3) . .
N1 Cd1 O1 C25 -65.3(3) . .
O6 Cd1 O1 C25 -158.0(3) 1_655 .
O5 Cd1 O1 C25 -161.0(2) 1_655 .
C32 Cd1 O1 C25 -160.4(3) 1_655 .
O6 C32 O5 Cd1 4.7(4) . 1_455
C31 C32 O5 Cd1 -174.7(3) . 1_455
O5 C32 O6 Cd1 -4.7(4) . 1_455
C31 C32 O6 Cd1 174.7(3) . 1_455
